data_7050140
loop_
_publ_author_name
'Horikoshi, Ryo'
'Nambu, Chisato'
'Mochida, Tomoyuki'

_publ_section_title
;
 Supramolecular assembly of ferrocenes via hydrogen bonds: dimensional
 variation in ferrocenylpyrimidine complexes with carboxylic acids and
 aromatic alcohols
;
_journal_issue 1
_journal_name_full 'New Journal of Chemistry'
_journal_page_first 26
_journal_paper_doi 10.1039/b306699a
_journal_volume 28
_journal_year 2004
_chemical_formula_sum 'C20 H22 Fe N2 O5'
_chemical_formula_weight 426.25
_space_group_IT_number 57
_symmetry_cell_setting orthorhombic
_symmetry_Int_Tables_number 57
_symmetry_space_group_name_Hall '-P 2c 2b'
_symmetry_space_group_name_H-M 'P b c m'
_cell_angle_alpha 90
_cell_angle_beta 90
_cell_angle_gamma 90
_cell_formula_units_Z 4
_cell_length_a 7.997(3)
_cell_length_b 14.278(2)
_cell_length_c 17.219(2)
_cell_measurement_reflns_used 25
_cell_measurement_temperature 296.2
_cell_measurement_theta_max 15.0
_cell_measurement_theta_min 14.2
_cell_volume 1966.1(8)
_computing_cell_refinement 'MSC/AFC Diffractometer Control'
_computing_data_collection 'MSC/AFC Diffractometer Control'
_computing_data_reduction 'teXsan Ver. 1.11'
_computing_publication_material 'teXsan Ver. 1.11'
_computing_structure_refinement 'teXsan Ver. 1.10'
_computing_structure_solution SIR92
_diffrn_measured_fraction_theta_full 1.0000
_diffrn_measured_fraction_theta_max 1.0000
_diffrn_measurement_device_type 'Rigaku AFC5S'
_diffrn_measurement_method \w-2\q
_diffrn_radiation_type 'Mo K\a'
_diffrn_radiation_wavelength 0.7107
_diffrn_reflns_av_R_equivalents 0.046
_diffrn_reflns_limit_h_max 10
_diffrn_reflns_limit_h_min 0
_diffrn_reflns_limit_k_max 18
_diffrn_reflns_limit_k_min 0
_diffrn_reflns_limit_l_max 22
_diffrn_reflns_limit_l_min 0
_diffrn_reflns_number 2703
_diffrn_reflns_theta_full 27.50
_diffrn_reflns_theta_max 27.50
_diffrn_standards_decay_% 1.58
_diffrn_standards_interval_count 150
_diffrn_standards_number 3
_exptl_absorpt_coefficient_mu 0.800
_exptl_absorpt_correction_T_max 1.000
_exptl_absorpt_correction_T_min 0.818
_exptl_absorpt_correction_type psi-scan
_exptl_absorpt_process_details '(North, Phillips & Mathews, 1968)'
_exptl_crystal_colour orange
_exptl_crystal_density_diffrn 1.440
_exptl_crystal_density_method 'not measured'
_exptl_crystal_description prismatic
_exptl_crystal_size_max 0.8
_exptl_crystal_size_mid 0.8
_exptl_crystal_size_min 0.2
_refine_diff_density_max 0.39
_refine_diff_density_min -0.35
_refine_ls_extinction_method none
_refine_ls_goodness_of_fit_ref 1.162
_refine_ls_hydrogen_treatment noref
_refine_ls_number_parameters 136
_refine_ls_number_reflns 1437
_refine_ls_R_factor_gt 0.0565
_refine_ls_shift/su_max 0.0019
_refine_ls_structure_factor_coef Fsqd
_refine_ls_weighting_details 'w = 1/[\s^2^(Fo^2^) + (0.12500(Max(Fo^2^,0) + 2Fc^2^)/3)^2^]'
_refine_ls_weighting_scheme calc
_refine_ls_wR_factor_ref 0.1707
_reflns_number_gt 1437
_reflns_number_total 2343
_reflns_threshold_expression F^2^>2.0\s(F^2^)
_cod_data_source_file b306699a.txt
_cod_data_source_block compound_8
_cod_depositor_comments
;
The following automatic conversions were performed:
data name '_geom_hbond_site_distance_dh' replaced with
'_geom_hbond_distance_DH' as specified in the replacement file
'/home/antanas/src/cod-tools/trunk/data/replacement-values/replacement_tags.lst'.

data
name '_geom_hbond_site_distance_ha' replaced with
'_geom_hbond_distance_HA' as specified in the replacement file
'/home/antanas/src/cod-tools/trunk/data/replacement-values/replacement_tags.lst'.

data
name '_geom_hbond_site_distance_da' replaced with
'_geom_hbond_distance_DA' as specified in the replacement file
'/home/antanas/src/cod-tools/trunk/data/replacement-values/replacement_tags.lst'.

Automatic conversion script
Id: cif_correct_tags 5005 2017-03-03 11:38:54Z antanas 
;
_cod_original_cell_volume 1966.3(10)
_cod_original_sg_symbol_H-M Pbcm
_cod_original_formula_sum 'C20 H22 Fe N2 O5 '
_cod_database_code 7050140

loop_
_symmetry_equiv_pos_as_xyz
x,y,z
-x,-y,1/2+z
x,1/2-y,-z
-x,1/2+y,1/2-z
-x,-y,-z
x,y,1/2-z
-x,1/2+y,z
x,1/2-y,1/2+z

loop_
_atom_site_label
_atom_site_type_symbol
_atom_site_fract_x
_atom_site_fract_y
_atom_site_fract_z
_atom_site_U_iso_or_equiv
_atom_site_adp_type
_atom_site_occupancy
_atom_site_calc_flag
_atom_site_refinement_flags
_atom_site_disorder_assembly
_atom_site_disorder_group
Fe Fe -0.0713(1) -0.19417(6) -0.7500 0.0523(2) Uani 1.00 d S . .
O(1) O -0.5888(3) -0.3984(2) -0.5601(2) 0.0676(10) Uani 1.00 d . . .
O(2) O -0.0699(4) -0.2500 -0.5000 0.059(1) Uani 1.00 d S . .
O(3) O 0.0829(4) -0.4195(3) -0.5088(3) 0.104(2) Uani 1.00 d . . .
N N 0.4241(5) 0.0187(3) -0.6817(3) 0.068(1) Uani 1.00 d . . .
C(1) C 0.4687(8) 0.0528(5) -0.7500 0.069(2) Uani 1.00 d S . .
C(2) C 0.3299(6) -0.0580(4) -0.6824(3) 0.064(1) Uani 1.00 d . . .
C(3) C 0.2788(7) -0.1020(4) -0.7500 0.054(2) Uani 1.00 d S . .
C(4) C 0.1808(8) -0.1891(4) -0.7500 0.058(2) Uani 1.00 d S . .
C(5) C 0.1214(6) -0.2379(3) -0.6840(3) 0.064(1) Uani 1.00 d . . .
C(6) C 0.0279(7) -0.3159(3) -0.7091(3) 0.073(2) Uani 1.00 d . . .
C(7) C -0.159(1) -0.0615(5) -0.7500 0.103(3) Uani 1.00 d S . .
C(8) C -0.2205(8) -0.1100(5) -0.6846(4) 0.093(2) Uani 1.00 d . . .
C(9) C -0.3109(7) -0.1846(4) -0.7099(4) 0.087(2) Uani 1.00 d . . .
C(10) C -0.5881(6) -0.2500 -0.5000 0.047(1) Uani 1.00 d S . .
C(11) C -0.5001(4) -0.3251(3) -0.5300(2) 0.046(1) Uani 1.00 d . . .
C(12) C -0.3254(4) -0.3266(3) -0.5296(2) 0.046(1) Uani 1.00 d . . .
C(13) C -0.2426(6) -0.2500 -0.5000 0.043(1) Uani 1.00 d S . .
H(1) H 0.5401 0.1082 -0.7500 0.0760 Uiso 1.00 calc S . .
H(2) H 0.2961 -0.0842 -0.6343 0.0772 Uiso 1.00 calc . . .
H(3) H 0.1405 -0.2206 -0.6315 0.0773 Uiso 1.00 calc . . .
H(4) H -0.0310 -0.3601 -0.6748 0.0760 Uiso 1.00 calc . . .
H(5) H -0.0903 -0.0059 -0.7500 0.0760 Uiso 1.00 calc S . .
H(6) H -0.2018 -0.0930 -0.6301 0.1100 Uiso 1.00 calc . . .
H(7) H -0.3665 -0.2288 -0.6764 0.0760 Uiso 1.00 calc . . .
H(8) H -0.7083 -0.2500 -0.5000 0.0760 Uiso 1.00 calc S . .
H(9) H -0.2658 -0.3790 -0.5491 0.0548 Uiso 1.00 calc . . .
H(10) H -0.7076 -0.3967 -0.5601 0.0810 Uiso 1.00 calc . . .

loop_
_atom_site_aniso_label
_atom_site_aniso_U_11
_atom_site_aniso_U_22
_atom_site_aniso_U_33
_atom_site_aniso_U_12
_atom_site_aniso_U_13
_atom_site_aniso_U_23
Fe 0.0672(6) 0.0396(4) 0.0500(5) -0.0011(4) 0.0000 0.0000
O(1) 0.035(1) 0.070(2) 0.098(3) -0.009(1) 0.007(1) -0.037(2)
O(2) 0.028(2) 0.061(3) 0.087(3) 0.0000 0.0000 -0.006(2)
O(3) 0.062(2) 0.070(2) 0.181(5) -0.009(2) 0.045(2) -0.009(3)
N 0.066(2) 0.064(2) 0.074(3) 0.001(2) 0.000(2) -0.016(2)
C(1) 0.054(3) 0.058(4) 0.095(5) 0.005(3) 0.0000 0.0000
C(2) 0.065(3) 0.072(3) 0.055(3) -0.008(2) 0.002(2) -0.005(2)
C(3) 0.053(3) 0.054(3) 0.054(3) 0.004(3) 0.0000 0.0000
C(4) 0.066(4) 0.051(3) 0.055(3) 0.009(3) 0.0000 0.0000
C(5) 0.080(3) 0.055(3) 0.057(3) 0.007(2) -0.006(2) 0.010(2)
C(6) 0.092(4) 0.045(3) 0.082(3) 0.004(2) 0.007(3) 0.014(2)
C(7) 0.071(5) 0.040(4) 0.20(1) 0.005(4) 0.0000 0.0000
C(8) 0.097(4) 0.096(4) 0.086(4) 0.035(4) 0.003(3) -0.025(4)
C(9) 0.080(3) 0.086(4) 0.096(4) 0.002(3) 0.017(3) 0.016(3)
C(10) 0.027(2) 0.052(3) 0.061(3) 0.0000 0.0000 -0.009(3)
C(11) 0.037(2) 0.048(2) 0.052(2) -0.007(2) 0.003(2) -0.006(2)
C(12) 0.035(2) 0.046(2) 0.056(2) 0.003(1) 0.005(2) -0.010(2)
C(13) 0.029(2) 0.054(3) 0.046(3) 0.0000 0.0000 0.000(2)

loop_
_atom_type_symbol
_atom_type_description
_atom_type_scat_dispersion_real
_atom_type_scat_dispersion_imag
_atom_type_scat_source
C C 0.003 0.002
;International Tables for Crystallography
(1992, Vol. C, Tables 4.2.6.8 and 6.1.1.1)
;
H H 0.000 0.000
;International Tables for Crystallography
(1992, Vol. C, Table 6.1.1.2)
;
N N 0.006 0.003
;International Tables for Crystallography
(1992, Vol. C, Tables 4.2.6.8 and 6.1.1.1)
;
O O 0.011 0.006
;International Tables for Crystallography
(1992, Vol. C, Tables 4.2.6.8 and 6.1.1.1)
;
Fe Fe 0.346 0.844
;International Tables for Crystallography
(1992, Vol. C, Tables 4.2.6.8 and 6.1.1.1)
;

loop_
_geom_angle_atom_site_label_1
_geom_angle_atom_site_label_2
_geom_angle_atom_site_label_3
_geom_angle
_geom_angle_site_symmetry_1
_geom_angle_site_symmetry_2
_geom_angle_site_symmetry_3
_geom_angle_publ_flag
C(4) Fe C(5) 41.1(2) . . 0_555 yes
C(4) Fe C(5) 41.1(2) . 6_553 0_555 yes
C(4) Fe C(6) 69.0(2) . . 0_555 yes
C(4) Fe C(6) 69.0(2) . 6_553 0_555 yes
C(4) Fe C(7) 108.2(3) . . 0_555 yes
C(4) Fe C(8) 124.4(2) . . 0_555 yes
C(4) Fe C(8) 124.4(2) . 6_553 0_555 yes
C(4) Fe C(9) 159.3(2) . . 0_555 yes
C(4) Fe C(9) 159.3(2) . 6_553 0_555 yes
C(5) Fe C(5) 68.7(3) . 6_553 0_555 yes
C(5) Fe C(6) 40.7(2) . . 0_555 yes
C(5) Fe C(6) 68.4(2) . 6_553 0_555 yes
C(5) Fe C(7) 123.8(2) . . 0_555 yes
C(5) Fe C(8) 108.6(2) . . 0_555 yes
C(5) Fe C(8) 160.8(3) . 6_553 0_555 yes
C(5) Fe C(9) 123.2(2) . . 0_555 yes
C(5) Fe C(9) 158.4(2) . 6_553 0_555 yes
C(5) Fe C(6) 68.4(2) 6_553 . 0_555 yes
C(5) Fe C(6) 40.7(2) 6_553 6_553 0_555 yes
C(5) Fe C(7) 123.8(2) 6_553 . 0_555 yes
C(5) Fe C(8) 160.8(3) 6_553 . 0_555 yes
C(5) Fe C(8) 108.6(2) 6_553 6_553 0_555 yes
C(5) Fe C(9) 158.4(2) 6_553 . 0_555 yes
C(5) Fe C(9) 123.2(2) 6_553 6_553 0_555 yes
C(6) Fe C(6) 40.5(3) . 6_553 0_555 yes
C(6) Fe C(7) 159.3(2) . . 0_555 yes
C(6) Fe C(8) 122.7(2) . . 0_555 yes
C(6) Fe C(8) 157.6(3) . 6_553 0_555 yes
C(6) Fe C(9) 107.8(2) . . 0_555 yes
C(6) Fe C(9) 122.7(2) . 6_553 0_555 yes
C(6) Fe C(7) 159.3(2) 6_553 . 0_555 yes
C(6) Fe C(8) 157.6(3) 6_553 . 0_555 yes
C(6) Fe C(8) 122.7(2) 6_553 6_553 0_555 yes
C(6) Fe C(9) 122.7(2) 6_553 . 0_555 yes
C(6) Fe C(9) 107.8(2) 6_553 6_553 0_555 yes
C(7) Fe C(8) 40.8(2) . . 0_555 yes
C(7) Fe C(8) 40.8(2) . 6_553 0_555 yes
C(7) Fe C(9) 67.2(3) . . 0_555 yes
C(7) Fe C(9) 67.2(3) . 6_553 0_555 yes
C(8) Fe C(8) 67.3(4) . 6_553 0_555 yes
C(8) Fe C(9) 39.0(3) . . 0_555 yes
C(8) Fe C(9) 66.2(3) . 6_553 0_555 yes
C(8) Fe C(9) 66.2(3) 6_553 . 0_555 yes
C(8) Fe C(9) 39.0(3) 6_553 6_553 0_555 yes
C(9) Fe C(9) 39.5(4) . 6_553 0_555 yes
C(1) N C(2) 116.6(5) . . 0_555 yes
N C(1) N 125.7(7) . 6_553 0_555 yes
N C(2) C(3) 123.3(5) . . 0_555 yes
C(2) C(3) C(2) 114.5(6) . 6_553 0_555 yes
C(2) C(3) C(4) 122.8(3) . . 0_555 yes
C(2) C(3) C(4) 122.8(3) 6_553 . 0_555 yes
Fe C(4) C(3) 124.2(4) . . 0_555 yes
Fe C(4) C(5) 69.3(3) . . 0_555 yes
Fe C(4) C(5) 69.3(3) . 6_553 0_555 yes
C(3) C(4) C(5) 126.5(3) . . 0_555 yes
C(3) C(4) C(5) 126.5(3) . 6_553 0_555 yes
C(5) C(4) C(5) 106.9(6) . 6_553 0_555 yes
Fe C(5) C(4) 69.6(3) . . 0_555 yes
Fe C(5) C(6) 70.5(3) . . 0_555 yes
C(4) C(5) C(6) 108.7(5) . . 0_555 yes
Fe C(6) C(5) 68.8(3) . . 0_555 yes
Fe C(6) C(6) 69.7(2) . 6_553 0_555 yes
C(5) C(6) C(6) 107.8(3) . 6_553 0_555 yes
Fe C(7) C(8) 70.2(4) . . 0_555 yes
Fe C(7) C(8) 70.2(4) . 6_553 0_555 yes
C(8) C(7) C(8) 105.9(7) . 6_553 0_555 yes
Fe C(8) C(7) 69.0(4) . . 0_555 yes
Fe C(8) C(9) 70.8(4) . . 0_555 yes
C(7) C(8) C(9) 108.3(6) . . 0_555 yes
Fe C(9) C(8) 70.2(3) . . 0_555 yes
Fe C(9) C(9) 70.2(2) . 6_553 0_555 yes
C(8) C(9) C(9) 108.7(4) . 6_553 0_555 yes
C(11) C(10) C(11) 118.8(4) . 3_544 0_555 yes
O(1) C(11) C(10) 118.1(3) . . 0_555 yes
O(1) C(11) C(12) 120.6(3) . . 0_555 yes
C(10) C(11) C(12) 121.3(4) . . 0_555 yes
C(11) C(12) C(13) 118.1(3) . . 0_555 yes
O(2) C(13) C(12) 118.8(2) . . 0_555 yes
O(2) C(13) C(12) 118.8(2) . 3_544 0_555 yes
C(12) C(13) C(12) 122.5(4) . 3_544 0_555 yes

loop_
_geom_bond_atom_site_label_1
_geom_bond_atom_site_label_2
_geom_bond_distance
_geom_bond_site_symmetry_1
_geom_bond_site_symmetry_2
_geom_bond_publ_flag
Fe C(4) 2.017(7) . . yes
Fe C(5) 2.015(5) . . yes
Fe C(5) 2.015(5) . 6_553 yes
Fe C(6) 2.036(5) . . yes
Fe C(6) 2.036(5) . 6_553 yes
Fe C(7) 2.019(8) . . yes
Fe C(8) 2.034(5) . . yes
Fe C(8) 2.034(5) . 6_553 yes
Fe C(9) 2.042(6) . . yes
Fe C(9) 2.042(6) . 6_553 yes
O(1) C(11) 1.366(5) . . yes
O(2) C(13) 1.381(6) . . yes
N C(1) 1.322(5) . . yes
N C(2) 1.329(6) . . yes
C(2) C(3) 1.384(6) . . yes
C(3) C(4) 1.471(9) . . yes
C(4) C(5) 1.415(6) . . yes
C(4) C(5) 1.415(6) . 6_553 yes
C(5) C(6) 1.409(7) . . yes
C(6) C(6) 1.41(1) . 6_553 yes
C(7) C(8) 1.412(8) . . yes
C(7) C(8) 1.412(8) . 6_553 yes
C(8) C(9) 1.359(9) . . yes
C(9) C(9) 1.38(1) . 6_553 yes
C(10) C(11) 1.383(4) . . yes
C(10) C(11) 1.383(4) . 3_544 yes
C(11) C(12) 1.397(5) . . yes
C(12) C(13) 1.377(4) . . yes

loop_
_geom_contact_atom_site_label_1
_geom_contact_atom_site_label_2
_geom_contact_distance
_geom_contact_site_symmetry_1
_geom_contact_site_symmetry_2
_geom_contact_publ_flag
O(1) N 2.742(5) . 7_545 ?
O(1) O(3) 2.787(4) . 1_455 ?
O(1) C(1) 3.479(4) . 4_543 ?
O(2) O(3) 2.715(4) . . ?
O(2) O(3) 2.715(4) . 3_544 ?
O(2) C(5) 3.523(5) . . ?
O(2) C(5) 3.523(5) . 3_544 ?
O(3) O(3) 2.671(7) . 5_544 ?
O(3) C(12) 3.542(5) . . ?
O(3) C(13) 3.557(5) . . ?
O(3) C(10) 3.579(5) . 1_655 ?
N C(8) 3.385(7) . 1_655 ?
N C(11) 3.487(5) . 7_555 ?
N C(12) 3.514(6) . 7_555 ?
C(1) C(7) 3.398(10) . 1_655 ?
C(1) C(8) 3.584(8) . 1_655 ?
C(1) C(8) 3.584(8) . 6_653 ?
C(2) C(9) 3.427(7) . 1_655 ?
C(3) C(9) 3.554(8) . 1_655 ?
C(3) C(9) 3.554(8) . 6_653 ?

loop_
_geom_hbond_atom_site_label_D
_geom_hbond_atom_site_label_H
_geom_hbond_atom_site_label_A
_geom_hbond_site_symmetry_D
_geom_hbond_site_symmetry_H
_geom_hbond_site_symmetry_A
_geom_hbond_distance_DH
_geom_hbond_distance_HA
_geom_hbond_distance_DA
_geom_hbond_angle_DHA
_geom_hbond_publ_flag
O(1) H(10) O(3) . . 1_455 0.951 1.922 2.787(4) 150.080 no

loop_
_geom_torsion_atom_site_label_1
_geom_torsion_atom_site_label_2
_geom_torsion_atom_site_label_3
_geom_torsion_atom_site_label_4
_geom_torsion
_geom_torsion_site_symmetry_1
_geom_torsion_site_symmetry_2
_geom_torsion_site_symmetry_3
_geom_torsion_site_symmetry_4
_geom_torsion_publ_flag
Fe C(4) C(3) C(2) 90.5(5) 0_555 22_1 5_555 44_5 yes
Fe C(4) C(3) C(2) -90.5(5) 0_555 22_1 5_555 44_5 yes
Fe C(4) C(5) C(6) 59.8(4) 0_555 22_1 5_555 44_5 yes
Fe C(4) C(5) C(6) -59.8(4) 0_555 22_1 5_555 44_5 yes
Fe C(5) C(4) C(3) 118.0(6) 0_555 22_1 5_555 44_5 yes
Fe C(5) C(4) C(5) -59.4(4) 0_555 22_1 5_555 44_5 yes
Fe C(5) C(6) C(6) 59.0(1) 0_555 22_1 5_555 44_5 yes
Fe C(5) C(4) C(3) -118.0(6) 0_555 22_1 5_555 44_5 yes
Fe C(5) C(4) C(5) 59.4(4) 0_555 22_1 5_555 44_5 yes
Fe C(5) C(6) C(6) -59.0(1) 0_555 22_1 5_555 44_5 yes
Fe C(6) C(5) C(4) -59.2(4) 0_555 22_1 5_555 44_5 yes
Fe C(6) C(6) C(5) 58.4(3) 0_555 22_1 5_555 44_5 yes
Fe C(6) C(5) C(4) 59.2(4) 0_555 22_1 5_555 44_5 yes
Fe C(6) C(6) C(5) -58.4(3) 0_555 22_1 5_555 44_5 yes
Fe C(7) C(8) C(9) -60.1(5) 0_555 22_1 5_555 44_5 yes
Fe C(7) C(8) C(9) 60.1(5) 0_555 22_1 5_555 44_5 yes
Fe C(8) C(7) C(8) 61.5(5) 0_555 22_1 5_555 44_5 yes
Fe C(8) C(9) C(9) -59.9(2) 0_555 22_1 5_555 44_5 yes
Fe C(8) C(7) C(8) -61.5(5) 0_555 22_1 5_555 44_5 yes
Fe C(8) C(9) C(9) 59.9(2) 0_555 22_1 5_555 44_5 yes
Fe C(9) C(8) C(7) 59.0(5) 0_555 22_1 5_555 44_5 yes
Fe C(9) C(9) C(8) -59.9(3) 0_555 22_1 5_555 44_5 yes
Fe C(9) C(8) C(7) -59.0(5) 0_555 22_1 5_555 44_5 yes
Fe C(9) C(9) C(8) 59.9(3) 0_555 22_1 5_555 44_5 yes
O(1) C(11) C(10) C(11) -179.4(4) 0_555 22_1 5_555 44_5 yes
O(1) C(11) C(12) C(13) 178.7(3) 0_555 22_1 5_555 44_5 yes
O(2) C(13) C(12) C(11) -179.3(3) 0_555 22_1 5_555 44_5 yes
O(2) C(13) C(12) C(11) -179.3(3) 0_555 22_1 5_555 44_5 yes
N C(1) N C(2) -2.0(10) 0_555 22_1 5_555 44_5 yes
N C(2) C(3) C(2) -1.8(9) 0_555 22_1 5_555 44_5 yes
N C(2) C(3) C(4) 177.2(5) 0_555 22_1 5_555 44_5 yes
C(1) N C(2) C(3) 0.1(8) 0_555 22_1 5_555 44_5 yes
C(1) N C(2) C(3) -0.1(8) 0_555 22_1 5_555 44_5 yes
C(2) C(3) C(4) C(5) 2.1(10) 0_555 22_1 5_555 44_5 yes
C(2) C(3) C(4) C(5) 179.0(5) 0_555 22_1 5_555 44_5 yes
C(3) C(4) Fe C(5) -120.9(3) 0_555 22_1 5_555 44_5 yes
C(3) C(4) Fe C(5) 120.9(3) 0_555 22_1 5_555 44_5 yes
C(3) C(4) Fe C(6) -158.2(2) 0_555 22_1 5_555 44_5 yes
C(3) C(4) Fe C(6) 158.2(2) 0_555 22_1 5_555 44_5 yes
C(3) C(4) Fe C(7) 0.0 0_555 22_1 5_555 44_5 yes
C(3) C(4) Fe C(8) -42.2(3) 0_555 22_1 5_555 44_5 yes
C(3) C(4) Fe C(8) 42.2(3) 0_555 22_1 5_555 44_5 yes
C(3) C(4) Fe C(9) -73.5(7) 0_555 22_1 5_555 44_5 yes
C(3) C(4) Fe C(9) 73.5(7) 0_555 22_1 5_555 44_5 yes
C(3) C(4) C(5) C(6) 177.8(6) 0_555 22_1 5_555 44_5 yes
C(3) C(4) C(5) C(6) -177.8(6) 0_555 22_1 5_555 44_5 yes
C(4) Fe C(5) C(6) -119.7(4) 0_555 22_1 5_555 44_5 yes
C(4) Fe C(5) C(6) 119.7(4) 0_555 22_1 5_555 44_5 yes
C(4) Fe C(6) C(5) 37.7(3) 0_555 22_1 5_555 44_5 yes
C(4) Fe C(6) C(6) -81.8(1) 0_555 22_1 5_555 44_5 yes
C(4) Fe C(6) C(5) -37.7(3) 0_555 22_1 5_555 44_5 yes
C(4) Fe C(6) C(6) 81.8(1) 0_555 22_1 5_555 44_5 yes
C(4) Fe C(7) C(8) -122.0(4) 0_555 22_1 5_555 44_5 yes
C(4) Fe C(7) C(8) 122.0(4) 0_555 22_1 5_555 44_5 yes
C(4) Fe C(8) C(7) 77.6(4) 0_555 22_1 5_555 44_5 yes
C(4) Fe C(8) C(9) -163.1(4) 0_555 22_1 5_555 44_5 yes
C(4) Fe C(8) C(7) -77.6(4) 0_555 22_1 5_555 44_5 yes
C(4) Fe C(8) C(9) 163.1(4) 0_555 22_1 5_555 44_5 yes
C(4) Fe C(9) C(8) 43.0(9) 0_555 22_1 5_555 44_5 yes
C(4) Fe C(9) C(9) 162.4(7) 0_555 22_1 5_555 44_5 yes
C(4) Fe C(9) C(8) -43.0(9) 0_555 22_1 5_555 44_5 yes
C(4) Fe C(9) C(9) -162.4(7) 0_555 22_1 5_555 44_5 yes
C(4) C(5) Fe C(5) 38.4(3) 0_555 22_1 5_555 44_5 yes
C(4) C(5) Fe C(6) 119.7(4) 0_555 22_1 5_555 44_5 yes
C(4) C(5) Fe C(6) 82.3(3) 0_555 22_1 5_555 44_5 yes
C(4) C(5) Fe C(7) -78.8(4) 0_555 22_1 5_555 44_5 yes
C(4) C(5) Fe C(8) -121.4(4) 0_555 22_1 5_555 44_5 yes
C(4) C(5) Fe C(8) -47.2(8) 0_555 22_1 5_555 44_5 yes
C(4) C(5) Fe C(9) -161.9(3) 0_555 22_1 5_555 44_5 yes
C(4) C(5) Fe C(9) 166.3(6) 0_555 22_1 5_555 44_5 yes
C(4) C(5) C(6) C(6) -0.2(5) 0_555 22_1 5_555 44_5 yes
C(4) C(5) Fe C(5) -38.4(3) 0_555 22_1 5_555 44_5 yes
C(4) C(5) Fe C(6) -82.3(3) 0_555 22_1 5_555 44_5 yes
C(4) C(5) Fe C(6) -119.7(4) 0_555 22_1 5_555 44_5 yes
C(4) C(5) Fe C(7) 78.8(4) 0_555 22_1 5_555 44_5 yes
C(4) C(5) Fe C(8) 47.2(8) 0_555 22_1 5_555 44_5 yes
C(4) C(5) Fe C(8) 121.4(4) 0_555 22_1 5_555 44_5 yes
C(4) C(5) Fe C(9) -166.3(6) 0_555 22_1 5_555 44_5 yes
C(4) C(5) Fe C(9) 161.9(3) 0_555 22_1 5_555 44_5 yes
C(4) C(5) C(6) C(6) 0.2(5) 0_555 22_1 5_555 44_5 yes
C(5) Fe C(5) C(6) 81.3(3) 0_555 22_1 5_555 44_5 yes
C(5) Fe C(6) C(6) -119.5(3) 0_555 22_1 5_555 44_5 yes
C(5) Fe C(6) C(6) 37.6(2) 0_555 22_1 5_555 44_5 yes
C(5) Fe C(7) C(8) -79.3(5) 0_555 22_1 5_555 44_5 yes
C(5) Fe C(7) C(8) 164.7(4) 0_555 22_1 5_555 44_5 yes
C(5) Fe C(8) C(7) 120.4(4) 0_555 22_1 5_555 44_5 yes
C(5) Fe C(8) C(9) -120.2(4) 0_555 22_1 5_555 44_5 yes
C(5) Fe C(8) C(7) -41.8(9) 0_555 22_1 5_555 44_5 yes
C(5) Fe C(8) C(9) -161.2(6) 0_555 22_1 5_555 44_5 yes
C(5) Fe C(9) C(8) 78.3(4) 0_555 22_1 5_555 44_5 yes
C(5) Fe C(9) C(9) -162.3(2) 0_555 22_1 5_555 44_5 yes
C(5) Fe C(9) C(8) 163.3(5) 0_555 22_1 5_555 44_5 yes
C(5) Fe C(9) C(9) 43.8(5) 0_555 22_1 5_555 44_5 yes
C(5) C(4) Fe C(6) -37.4(3) 0_555 22_1 5_555 44_5 yes
C(5) C(4) Fe C(6) -80.9(3) 0_555 22_1 5_555 44_5 yes
C(5) C(4) Fe C(7) 120.9(3) 0_555 22_1 5_555 44_5 yes
C(5) C(4) Fe C(8) 78.7(4) 0_555 22_1 5_555 44_5 yes
C(5) C(4) Fe C(8) 163.0(3) 0_555 22_1 5_555 44_5 yes
C(5) C(4) Fe C(9) 47.4(8) 0_555 22_1 5_555 44_5 yes
C(5) C(4) Fe C(9) -165.7(6) 0_555 22_1 5_555 44_5 yes
C(5) C(4) C(5) C(6) -0.4(7) 0_555 22_1 5_555 44_5 yes
C(5) C(6) Fe C(6) 119.5(3) 0_555 22_1 5_555 44_5 yes
C(5) C(6) Fe C(7) -48.2(9) 0_555 22_1 5_555 44_5 yes
C(5) C(6) Fe C(8) -80.5(4) 0_555 22_1 5_555 44_5 yes
C(5) C(6) Fe C(8) 168.7(6) 0_555 22_1 5_555 44_5 yes
C(5) C(6) Fe C(9) -120.6(3) 0_555 22_1 5_555 44_5 yes
C(5) C(6) Fe C(9) -161.5(3) 0_555 22_1 5_555 44_5 yes
C(5) C(6) C(6) C(5) 0.0 0_555 22_1 5_555 44_5 yes
C(6) Fe C(7) C(8) -43.5(10) 0_555 22_1 5_555 44_5 yes
C(6) Fe C(7) C(8) -159.5(6) 0_555 22_1 5_555 44_5 yes
C(6) Fe C(8) C(7) 163.2(4) 0_555 22_1 5_555 44_5 yes
C(6) Fe C(8) C(9) -77.4(5) 0_555 22_1 5_555 44_5 yes
C(6) Fe C(8) C(7) 161.0(5) 0_555 22_1 5_555 44_5 yes
C(6) Fe C(8) C(9) 41.7(8) 0_555 22_1 5_555 44_5 yes
C(6) Fe C(9) C(8) 120.4(4) 0_555 22_1 5_555 44_5 yes
C(6) Fe C(9) C(9) -120.1(2) 0_555 22_1 5_555 44_5 yes
C(6) Fe C(9) C(8) -162.5(4) 0_555 22_1 5_555 44_5 yes
C(6) Fe C(9) C(9) 78.1(2) 0_555 22_1 5_555 44_5 yes
C(6) C(5) Fe C(7) 161.5(3) 0_555 22_1 5_555 44_5 yes
C(6) C(5) Fe C(8) 118.9(4) 0_555 22_1 5_555 44_5 yes
C(6) C(5) Fe C(8) -166.9(7) 0_555 22_1 5_555 44_5 yes
C(6) C(5) Fe C(9) 78.4(4) 0_555 22_1 5_555 44_5 yes
C(6) C(5) Fe C(9) 46.6(7) 0_555 22_1 5_555 44_5 yes
C(6) C(6) Fe C(7) 167.8(8) 0_555 22_1 5_555 44_5 yes
C(6) C(6) Fe C(8) -49.2(6) 0_555 22_1 5_555 44_5 yes
C(6) C(6) Fe C(8) -159.9(3) 0_555 22_1 5_555 44_5 yes
C(6) C(6) Fe C(9) -79.0(3) 0_555 22_1 5_555 44_5 yes
C(6) C(6) Fe C(9) -119.8(2) 0_555 22_1 5_555 44_5 yes
C(7) Fe C(8) C(9) 119.4(6) 0_555 22_1 5_555 44_5 yes
C(7) Fe C(8) C(9) -119.4(6) 0_555 22_1 5_555 44_5 yes
C(7) Fe C(9) C(8) -38.1(4) 0_555 22_1 5_555 44_5 yes
C(7) Fe C(9) C(9) 81.3(1) 0_555 22_1 5_555 44_5 yes
C(7) Fe C(9) C(8) 38.1(4) 0_555 22_1 5_555 44_5 yes
C(7) Fe C(9) C(9) -81.3(1) 0_555 22_1 5_555 44_5 yes
C(7) C(8) Fe C(8) -39.5(4) 0_555 22_1 5_555 44_5 yes
C(7) C(8) Fe C(9) -119.4(6) 0_555 22_1 5_555 44_5 yes
C(7) C(8) Fe C(9) -82.1(4) 0_555 22_1 5_555 44_5 yes
C(7) C(8) C(9) C(9) -0.9(6) 0_555 22_1 5_555 44_5 yes
C(7) C(8) Fe C(8) 39.5(4) 0_555 22_1 5_555 44_5 yes
C(7) C(8) Fe C(9) 82.1(4) 0_555 22_1 5_555 44_5 yes
C(7) C(8) Fe C(9) 119.4(6) 0_555 22_1 5_555 44_5 yes
C(7) C(8) C(9) C(9) 0.9(6) 0_555 22_1 5_555 44_5 yes
C(8) Fe C(8) C(9) -79.8(4) 0_555 22_1 5_555 44_5 yes
C(8) Fe C(9) C(9) 119.5(4) 0_555 22_1 5_555 44_5 yes
C(8) Fe C(9) C(9) -36.7(3) 0_555 22_1 5_555 44_5 yes
C(8) C(7) Fe C(9) 36.5(4) 0_555 22_1 5_555 44_5 yes
C(8) C(7) Fe C(9) 79.5(5) 0_555 22_1 5_555 44_5 yes
C(8) C(7) C(8) C(9) -1.4(9) 0_555 22_1 5_555 44_5 yes
C(8) C(9) Fe C(9) -119.5(4) 0_555 22_1 5_555 44_5 yes
C(8) C(9) C(9) C(8) 0.0 0_555 22_1 5_555 44_5 yes
C(10) C(11) C(12) C(13) -1.4(5) 0_555 22_1 5_555 44_5 yes
C(10) C(11) C(12) C(13) -1.4(5) 0_555 22_1 5_555 44_5 yes
C(11) C(10) C(11) C(12) 0.7(3) 0_555 22_1 5_555 44_5 yes
C(11) C(12) C(13) C(12) 0.7(3) 0_555 22_1 5_555 44_5 yes
C(11) C(12) C(13) C(12) 0.7(3) 0_555 22_1 5_555 44_5 yes
